data_2108731
loop_
_publ_author_name
'Guill\'en, Marilia'
'Mora, Asilo\'e J.'
'Belandria, Lusbely M.'
'Seijas, Luis E.'
'Ram\'irez, Jeans W.'
'Burgos, Jos\'e L.'
'Rinc\'on, Luis'
'Delgado, Gerzon E.'

_publ_contact_author
;
Asiloe J. Mora
;
_publ_section_title
;
 Two conformational polymorphs of 4-methylhippuric acid
;
_journal_coeditor_code AW5049SUP1
_journal_issue 6
_journal_name_full 'Acta Crystallographica Section B'
_journal_page_first
;
;
_journal_paper_doi 10.1107/S2052520620013773
_journal_volume 76
_journal_year 2020
_chemical_formula_iupac 'C10 H11 N O3'
_chemical_formula_moiety 'C10 H11 N O3'
_chemical_formula_sum 'C10 H11 N O3'
_chemical_formula_weight 193.20
_chemical_melting_point_gt 436
_chemical_melting_point_lt 438
_chemical_name_common '4-Methylhippuric acid polymorph I'
_chemical_name_systematic '2-[(4-Methylbenzoyl)amino]ethanoic acid'
_space_group_crystal_system orthorhombic
_space_group_IT_number 19
_space_group_name_Hall 'P 2ac 2ab'
_space_group_name_H-M_alt 'P 21 21 21'
_atom_sites_solution_hydrogens mixed
_atom_sites_solution_primary direct
_atom_sites_solution_secondary difmap
_audit_creation_method SHELXL-2018/1
_audit_update_record
;
2020-10-28 # Formatted by IUCr publCIF

;
_cell_angle_alpha 90
_cell_angle_beta 90
_cell_angle_gamma 90
_cell_formula_units_Z 4
_cell_length_a 5.1732(18)
_cell_length_b 8.286(3)
_cell_length_c 22.264(8)
_cell_measurement_reflns_used 770
_cell_measurement_temperature 298(2)
_cell_measurement_theta_max 19.107
_cell_measurement_theta_min 1.829
_cell_volume 954.3(6)
_computing_cell_refinement 'SAINT (Bruker, 2010)'
_computing_data_collection 'APEX2 (Bruker, 2010)'
_computing_data_reduction 'SAINT (Bruker, 2010)'
_computing_structure_refinement 'SHELXL2018 (Sheldrick, 2015)'
_computing_structure_solution 'SHELXS2013 (Sheldrick, 2008)'
_diffrn_ambient_temperature 298(2)
_diffrn_detector_area_resol_mean CCD
_diffrn_measured_fraction_theta_full 1.002
_diffrn_measured_fraction_theta_max 1.000
_diffrn_measurement_device_type 'Bruker SMART APEXII CCD'
_diffrn_measurement_method '\f and \w scans'
_diffrn_radiation_type MoK\a
_diffrn_radiation_wavelength 0.71073
_diffrn_reflns_av_R_equivalents 0.0256
_diffrn_reflns_av_unetI/netI 0.0125
_diffrn_reflns_Laue_measured_fraction_full 1.002
_diffrn_reflns_Laue_measured_fraction_max 1.000
_diffrn_reflns_limit_h_max 4
_diffrn_reflns_limit_h_min -4
_diffrn_reflns_limit_k_max 7
_diffrn_reflns_limit_k_min -6
_diffrn_reflns_limit_l_max 20
_diffrn_reflns_limit_l_min -20
_diffrn_reflns_number 6711
_diffrn_reflns_point_group_measured_fraction_full 1.001
_diffrn_reflns_point_group_measured_fraction_max 1.000
_diffrn_reflns_theta_full 19.107
_diffrn_reflns_theta_max 19.107
_diffrn_reflns_theta_min 1.829
_diffrn_source 'sealed tube'
_exptl_absorpt_coefficient_mu 0.100
_exptl_absorpt_correction_T_max 0.998
_exptl_absorpt_correction_T_min 0.958
_exptl_absorpt_correction_type multi-scan
_exptl_absorpt_process_details '(Jacobson, 1998)'
_exptl_crystal_colour colourless
_exptl_crystal_density_diffrn 1.345
_exptl_crystal_density_method 'not measured'
_exptl_crystal_description needle
_exptl_crystal_F_000 408
_exptl_crystal_size_max 0.410
_exptl_crystal_size_mid 0.176
_exptl_crystal_size_min 0.012
_refine_diff_density_max 0.117
_refine_diff_density_min -0.105
_refine_diff_density_rms 0.025
_refine_ls_extinction_method none
_refine_ls_goodness_of_fit_ref 1.031
_refine_ls_hydrogen_treatment mixed
_refine_ls_matrix_type full
_refine_ls_number_parameters 136
_refine_ls_number_reflns 770
_refine_ls_number_restraints 0
_refine_ls_restrained_S_all 1.031
_refine_ls_R_factor_all 0.0296
_refine_ls_R_factor_gt 0.0270
_refine_ls_shift/su_max 0.000
_refine_ls_shift/su_mean 0.000
_refine_ls_structure_factor_coef Fsqd
_refine_ls_weighting_details 'w=1/[\s^2^(Fo^2^)+(0.0599P)^2^+0.0172P] where P=(Fo^2^+2Fc^2^)/3'
_refine_ls_weighting_scheme calc
_refine_ls_wR_factor_gt 0.0692
_refine_ls_wR_factor_ref 0.0713
_reflns_Friedel_coverage 0.571
_reflns_Friedel_fraction_full 1.000
_reflns_Friedel_fraction_max 1.000
_reflns_number_gt 723
_reflns_number_total 770
_reflns_threshold_expression 'I > 2\s(I)'
_cod_data_source_file aw5049sup1.cif
_cod_data_source_block 4MHA-I
_cod_original_cell_volume 954.4(6)
_cod_database_code 2108731
_publcif_datablock.id {1435ed5e-15b8-4ec0-a055-4741481d580f}

_shelx_shelxl_version_number 2018/1
_shelx_space_group_comment
;
The symmetry employed for this shelxl refinement is uniquely defined
by the following loop, which should always be used as a source of
symmetry information in preference to the above space-group names.
They are only intended as comments.
;
_shelx_estimated_absorpt_t_min 0.960
_shelx_estimated_absorpt_t_max 0.999

loop_
_space_group_symop_operation_xyz
'x, y, z'
'x+1/2, -y+1/2, -z'
'-x, y+1/2, -z+1/2'
'-x+1/2, -y, z+1/2'

loop_
_atom_site_label
_atom_site_type_symbol
_atom_site_fract_x
_atom_site_fract_y
_atom_site_fract_z
_atom_site_U_iso_or_equiv
_atom_site_adp_type
_atom_site_occupancy
_atom_site_site_symmetry_order
_atom_site_calc_flag
_atom_site_refinement_flags_posn
_atom_site_refinement_flags_adp
_atom_site_refinement_flags_occupancy
_atom_site_disorder_assembly
_atom_site_disorder_group
O1 O -0.3753(6) 0.8008(3) 0.31657(13) 0.0613(9) Uani 1 1 d . . . . .
H1 H -0.504(8) 0.739(5) 0.3196(16) 0.070(15) Uiso 1 1 d . . . . .
O2 O -0.4221(5) 0.7580(3) 0.21876(12) 0.0645(9) Uani 1 1 d . . . . .
O3 O -0.2270(6) 1.1150(4) 0.16192(11) 0.0699(9) Uani 1 1 d . . . . .
N1 N 0.0379(7) 0.9240(5) 0.19607(13) 0.0491(10) Uani 1 1 d . . . . .
H4 H 0.162(8) 0.868(4) 0.1870(17) 0.050(14) Uiso 1 1 d . . . . .
C1 C -0.3075(7) 0.8176(4) 0.25990(19) 0.0454(10) Uani 1 1 d . . . . .
C2 C -0.0731(7) 0.9227(5) 0.25493(16) 0.0534(11) Uani 1 1 d . . . . .
H2 H -0.119709 1.032135 0.265935 0.064 Uiso 1 1 calc R U . . .
H3 H 0.055862 0.885348 0.283345 0.064 Uiso 1 1 calc R U . . .
C3 C -0.0495(8) 1.0202(5) 0.15193(17) 0.0441(10) Uani 1 1 d . . . . .
C4 C 0.0671(7) 1.0057(4) 0.09194(15) 0.0378(9) Uani 1 1 d . . . . .
C5 C -0.0509(7) 1.0859(4) 0.04457(17) 0.0500(10) Uani 1 1 d . . . . .
H5 H -0.195290 1.149695 0.052026 0.060 Uiso 1 1 calc R U . . .
C6 C 0.0414(8) 1.0730(4) -0.01318(15) 0.0532(10) Uani 1 1 d . . . . .
H6 H -0.043247 1.126613 -0.044163 0.064 Uiso 1 1 calc R U . . .
C7 C 0.2582(8) 0.9816(4) -0.02586(14) 0.0473(10) Uani 1 1 d . . . . .
C8 C 0.3785(7) 0.9043(4) 0.02107(17) 0.0517(10) Uani 1 1 d . . . . .
H7 H 0.524717 0.842303 0.013471 0.062 Uiso 1 1 calc R U . . .
C9 C 0.2877(7) 0.9164(4) 0.07919(16) 0.0481(10) Uani 1 1 d . . . . .
H8 H 0.375048 0.864338 0.110127 0.058 Uiso 1 1 calc R U . . .
C10 C 0.3603(9) 0.9662(5) -0.08925(17) 0.0755(13) Uani 1 1 d . . . . .
H9 H 0.304594 0.865340 -0.106100 0.113 Uiso 1 1 calc R U . . .
H10 H 0.545739 0.969891 -0.088657 0.113 Uiso 1 1 calc R U . . .
H11 H 0.295311 1.053460 -0.113246 0.113 Uiso 1 1 calc R U . . .

loop_
_atom_site_aniso_label
_atom_site_aniso_U_11
_atom_site_aniso_U_22
_atom_site_aniso_U_33
_atom_site_aniso_U_23
_atom_site_aniso_U_13
_atom_site_aniso_U_12
O1 0.0575(18) 0.080(2) 0.047(2) 0.0041(14) 0.0104(15) -0.0214(18)
O2 0.0666(19) 0.0796(19) 0.0473(16) -0.0041(13) -0.0006(14) -0.0193(19)
O3 0.0661(18) 0.0717(17) 0.0717(19) 0.0001(14) 0.0213(16) 0.0264(19)
N1 0.045(2) 0.061(2) 0.042(3) 0.0076(18) 0.0108(18) -0.001(2)
C1 0.050(3) 0.052(2) 0.034(3) 0.005(2) 0.006(2) 0.005(2)
C2 0.050(3) 0.061(2) 0.049(3) 0.0043(17) 0.009(2) -0.013(2)
C3 0.040(2) 0.043(2) 0.050(3) -0.002(2) 0.004(2) -0.006(2)
C4 0.033(2) 0.036(2) 0.044(3) 0.0026(18) 0.0019(19) -0.003(2)
C5 0.044(2) 0.045(2) 0.061(3) 0.006(2) 0.005(2) 0.004(2)
C6 0.058(3) 0.053(2) 0.048(3) 0.0122(17) -0.003(2) -0.006(2)
C7 0.060(3) 0.040(2) 0.042(3) 0.0003(18) 0.006(2) -0.009(2)
C8 0.051(2) 0.055(2) 0.049(3) -0.0004(19) 0.009(2) 0.006(2)
C9 0.047(2) 0.055(2) 0.042(3) 0.0073(17) 0.0004(18) 0.007(2)
C10 0.104(3) 0.075(3) 0.047(3) -0.0019(19) 0.013(2) -0.003(3)

loop_
_atom_type_symbol
_atom_type_description
_atom_type_scat_dispersion_real
_atom_type_scat_dispersion_imag
_atom_type_scat_source
C C 0.0033 0.0016 'International Tables Vol C Tables 4.2.6.8 and 6.1.1.4'
H H 0.0000 0.0000 'International Tables Vol C Tables 4.2.6.8 and 6.1.1.4'
N N 0.0061 0.0033 'International Tables Vol C Tables 4.2.6.8 and 6.1.1.4'
O O 0.0106 0.0060 'International Tables Vol C Tables 4.2.6.8 and 6.1.1.4'

loop_
_geom_angle_atom_site_label_1
_geom_angle_atom_site_label_2
_geom_angle_atom_site_label_3
_geom_angle
_geom_angle_site_symmetry_1
_geom_angle_site_symmetry_3
_geom_angle_publ_flag
C3 N1 C2 122.6(4) . . ?
O2 C1 O1 123.9(3) . . ?
O2 C1 C2 125.8(3) . . ?
O1 C1 C2 110.4(4) . . ?
N1 C2 C1 113.4(3) . . ?
O3 C3 N1 119.9(4) . . ?
O3 C3 C4 121.6(4) . . ?
N1 C3 C4 118.5(4) . . ?
C5 C4 C9 117.4(3) . . ?
C5 C4 C3 118.1(4) . . ?
C9 C4 C3 124.5(3) . . ?
C6 C5 C4 121.4(3) . . ?
C5 C6 C7 121.0(3) . . ?
C8 C7 C6 117.9(3) . . ?
C8 C7 C10 120.8(4) . . ?
C6 C7 C10 121.3(3) . . ?
C7 C8 C9 121.6(3) . . ?
C8 C9 C4 120.6(3) . . ?
C1 O1 H1 111(2) . . ?
C2 N1 H4 123(3) . . ?
C3 N1 H4 115(3) . . ?
N1 C2 H2 109.00 . . ?
N1 C2 H3 109.00 . . ?
C1 C2 H2 109.00 . . ?
C1 C2 H3 109.00 . . ?
H2 C2 H3 108.00 . . ?
C4 C5 H5 119.00 . . ?
C6 C5 H5 119.00 . . ?
C5 C6 H6 120.00 . . ?
C7 C6 H6 119.00 . . ?
C7 C8 H7 119.00 . . ?
C9 C8 H7 119.00 . . ?
C4 C9 H8 120.00 . . ?
C8 C9 H8 120.00 . . ?
C7 C10 H9 109.00 . . ?
C7 C10 H10 109.00 . . ?
C7 C10 H11 109.00 . . ?
H9 C10 H10 109.00 . . ?
H9 C10 H11 109.00 . . ?
H10 C10 H11 109.00 . . ?

loop_
_geom_bond_atom_site_label_1
_geom_bond_atom_site_label_2
_geom_bond_distance
_geom_bond_site_symmetry_2
_geom_bond_publ_flag
O1 C1 1.317(4) . ?
O2 C1 1.198(4) . ?
O3 C3 1.229(4) . ?
N1 C3 1.344(5) . ?
N1 C2 1.431(5) . ?
C1 C2 1.497(5) . ?
C3 C4 1.470(5) . ?
C4 C5 1.388(4) . ?
C4 C9 1.389(4) . ?
C5 C6 1.376(4) . ?
C6 C7 1.382(5) . ?
C7 C8 1.374(4) . ?
C7 C10 1.512(4) . ?
C8 C9 1.380(4) . ?
O1 H1 0.840(4) . ?
N1 H4 0.820(4) . ?
C2 H2 0.970 . ?
C2 H3 0.970 . ?
C5 H5 0.930 . ?
C6 H6 0.930 . ?
C8 H7 0.930 . ?
C9 H8 0.930 . ?
C10 H9 0.960 . ?
C10 H10 0.960 . ?
C10 H11 0.960 . ?

_cod_database_fobs_code 2108731
